data_7160449
loop_
_publ_author_name
'Cai, Hui'
'Song, Chaoyang'
'Ling, Dan'
'Deng, Youlin'
'Jin, Zhichao'
'Li, Tingting'

_publ_section_title
;
 Access to chiral phthalidyl ester prodrugs <i>via</i> an
 isothiourea-catalyzed dynamic kinetic resolution reaction.
;
_journal_issue 15
_journal_name_full 'Organic &amp; biomolecular chemistry'
_journal_page_first 3680
_journal_page_last 3688
_journal_paper_doi 10.1039/d4ob02057j
_journal_volume 23
_journal_year 2025
_chemical_absolute_configuration ad
_chemical_formula_moiety 'C15 H10 O4'
_chemical_formula_sum 'C15 H10 O4'
_chemical_formula_weight 254.23
_space_group_crystal_system triclinic
_space_group_IT_number 1
_space_group_name_Hall 'P 1'
_space_group_name_H-M_alt 'P 1'
_atom_sites_solution_hydrogens geom
_atom_sites_solution_primary dual
_audit_creation_date 2024-05-29
_audit_creation_method
;
Olex2 1.5
(compiled 2024.02.16 svn.r378c4104 for OlexSys, GUI svn.r6928)
;
_audit_update_record
;
2024-05-29 deposited with the CCDC.	2025-03-10 downloaded from the CCDC.
;
_cell_angle_alpha 96.968(3)
_cell_angle_beta 93.261(3)
_cell_angle_gamma 91.060(3)
_cell_formula_units_Z 1
_cell_length_a 4.0759(2)
_cell_length_b 7.1675(4)
_cell_length_c 10.4870(6)
_cell_measurement_reflns_used 3368
_cell_measurement_temperature 303.00
_cell_measurement_theta_max 68.207
_cell_measurement_theta_min 4.255
_cell_volume 303.51(3)
_computing_cell_refinement 'SAINT V8.40B (?, 2016)'
_computing_data_reduction 'SAINT V8.40B (?, 2016)'
_computing_molecular_graphics 'Olex2 1.5 (Dolomanov et al., 2009)'
_computing_publication_material 'Olex2 1.5 (Dolomanov et al., 2009)'
_computing_structure_refinement 'SHELXL 2018/3 (Sheldrick, 2015)'
_computing_structure_solution 'SHELXT 2014/5 (Sheldrick, 2014)'
_diffrn_ambient_temperature 303.00
_diffrn_measured_fraction_theta_full 0.948
_diffrn_measured_fraction_theta_max 0.948
_diffrn_measurement_device_type Bruker
_diffrn_radiation_type CuK\a
_diffrn_radiation_wavelength 1.54184
_diffrn_reflns_av_R_equivalents 0.0295
_diffrn_reflns_av_unetI/netI 0.0409
_diffrn_reflns_Laue_measured_fraction_full 0.948
_diffrn_reflns_Laue_measured_fraction_max 0.948
_diffrn_reflns_limit_h_max 4
_diffrn_reflns_limit_h_min -4
_diffrn_reflns_limit_k_max 8
_diffrn_reflns_limit_k_min -8
_diffrn_reflns_limit_l_max 12
_diffrn_reflns_limit_l_min -12
_diffrn_reflns_number 3501
_diffrn_reflns_point_group_measured_fraction_full 0.804
_diffrn_reflns_point_group_measured_fraction_max 0.804
_diffrn_reflns_theta_full 67.684
_diffrn_reflns_theta_max 68.207
_diffrn_reflns_theta_min 4.255
_diffrn_source_current 1.1
_diffrn_source_power 0.05500000000000001
_diffrn_source_voltage 50.0
_exptl_absorpt_coefficient_mu 0.847
_exptl_absorpt_correction_T_max 0.7530
_exptl_absorpt_correction_T_min 0.5208
_exptl_absorpt_correction_type multi-scan
_exptl_absorpt_process_details
;
SADABS-2016/2 (Bruker,2016/2) was used for absorption correction.
wR2(int) was 0.0956 before and 0.0495 after correction.
The Ratio of minimum to maximum transmission is 0.6916.
The \l/2 correction factor is Not present.
;
_exptl_crystal_colour colourless
_exptl_crystal_colour_primary colourless
_exptl_crystal_density_diffrn 1.391
_exptl_crystal_description block
_exptl_crystal_F_000 132
_refine_diff_density_max 0.112
_refine_diff_density_min -0.128
_refine_diff_density_rms 0.030
_refine_ls_abs_structure_details
;
 Flack x determined using 710 quotients [(I+)-(I-)]/[(I+)+(I-)]
 (Parsons, Flack and Wagner, Acta Cryst. B69 (2013) 249-259).
;
_refine_ls_abs_structure_Flack 0.01(8)
_refine_ls_extinction_method none
_refine_ls_goodness_of_fit_ref 1.043
_refine_ls_hydrogen_treatment constr
_refine_ls_matrix_type full
_refine_ls_number_parameters 172
_refine_ls_number_reflns 1768
_refine_ls_number_restraints 3
_refine_ls_restrained_S_all 1.042
_refine_ls_R_factor_all 0.0329
_refine_ls_R_factor_gt 0.0327
_refine_ls_shift/su_max 0.002
_refine_ls_shift/su_mean 0.000
_refine_ls_structure_factor_coef Fsqd
_refine_ls_weighting_details 'w=1/[\s^2^(Fo^2^)+(0.0558P)^2^+0.0212P] where P=(Fo^2^+2Fc^2^)/3'
_refine_ls_weighting_scheme calc
_refine_ls_wR_factor_gt 0.0907
_refine_ls_wR_factor_ref 0.0908
_reflns_Friedel_coverage 0.695
_reflns_Friedel_fraction_full 0.661
_reflns_Friedel_fraction_max 0.659
_reflns_number_gt 1760
_reflns_number_total 1768
_reflns_threshold_expression 'I > 2\s(I)'
_cod_data_source_file d4ob02057j3.cif
_cod_data_source_block cu_240529chmx_0m
_cod_depositor_comments 'Adding full bibliography for 7160449.cif.'
_cod_database_code 7160449
_shelx_shelxl_version_number 2018/3
_shelx_space_group_comment
;
The symmetry employed for this shelxl refinement is uniquely defined
by the following loop, which should always be used as a source of
symmetry information in preference to the above space-group names.
They are only intended as comments.
;
_olex2_refinement_description
;
1. Fixed Uiso
 At 1.2 times of:
  All C(H) groups
2.a Ternary CH refined with riding coordinates:
 C8(H8)
2.b Aromatic/amide H refined with riding coordinates:
 C3(H3), C4(H4), C5(H5), C6(H6), C11(H11), C12(H12), C13(H13), C14(H14),
 C15(H15)
;
_olex2_submission_special_instructions 'No special instructions were received'

loop_
_space_group_symop_operation_xyz
'x, y, z'

loop_
_atom_site_label
_atom_site_type_symbol
_atom_site_fract_x
_atom_site_fract_y
_atom_site_fract_z
_atom_site_U_iso_or_equiv
_atom_site_adp_type
_atom_site_occupancy
_atom_site_site_symmetry_order
_atom_site_calc_flag
_atom_site_refinement_flags_posn
_atom_site_refinement_flags_adp
_atom_site_refinement_flags_occupancy
_atom_site_disorder_assembly
_atom_site_disorder_group
O1 O 0.3325(8) -0.0159(3) 0.2998(3) 0.0891(8) Uani 1 1 d . . . . .
O2 O 0.5227(5) 0.1939(2) 0.46520(18) 0.0583(5) Uani 1 1 d . . . . .
O3 O 0.5233(4) 0.5113(2) 0.54581(14) 0.0485(4) Uani 1 1 d . . . . .
O4 O 0.6641(6) 0.4174(2) 0.73849(17) 0.0628(5) Uani 1 1 d . . . . .
C1 C 0.4796(7) 0.1283(4) 0.3356(3) 0.0586(7) Uani 1 1 d . . . . .
C2 C 0.6375(6) 0.2651(3) 0.2634(2) 0.0476(5) Uani 1 1 d . . . . .
C3 C 0.6524(7) 0.2677(4) 0.1317(2) 0.0595(7) Uani 1 1 d . . . . .
H3 H 0.563655 0.169312 0.073145 0.071 Uiso 1 1 calc R U . . .
C4 C 0.8035(8) 0.4214(4) 0.0910(3) 0.0639(7) Uani 1 1 d . . . . .
H4 H 0.818217 0.427193 0.003433 0.077 Uiso 1 1 calc R U . . .
C5 C 0.9343(8) 0.5679(4) 0.1791(3) 0.0637(7) Uani 1 1 d . . . . .
H5 H 1.034894 0.670425 0.149296 0.076 Uiso 1 1 calc R U . . .
C6 C 0.9184(7) 0.5648(3) 0.3099(3) 0.0540(6) Uani 1 1 d . . . . .
H6 H 1.005945 0.663262 0.368680 0.065 Uiso 1 1 calc R U . . .
C7 C 0.7677(5) 0.4102(3) 0.3503(2) 0.0429(5) Uani 1 1 d . . . . .
C8 C 0.7097(6) 0.3674(3) 0.4828(2) 0.0459(5) Uani 1 1 d . . . . .
H8 H 0.918493 0.353889 0.531510 0.055 Uiso 1 1 calc R U . . .
C9 C 0.5337(6) 0.5287(3) 0.6773(2) 0.0448(5) Uani 1 1 d . . . . .
C10 C 0.3662(6) 0.7002(3) 0.7297(2) 0.0437(5) Uani 1 1 d . . . . .
C11 C 0.2850(7) 0.8413(3) 0.6539(2) 0.0529(6) Uani 1 1 d . . . . .
H11 H 0.331387 0.827944 0.567541 0.063 Uiso 1 1 calc R U . . .
C12 C 0.1360(8) 1.0004(4) 0.7074(3) 0.0636(7) Uani 1 1 d . . . . .
H12 H 0.082761 1.094901 0.656920 0.076 Uiso 1 1 calc R U . . .
C13 C 0.0653(8) 1.0207(4) 0.8350(3) 0.0641(7) Uani 1 1 d . . . . .
H13 H -0.037347 1.128164 0.870184 0.077 Uiso 1 1 calc R U . . .
C14 C 0.1460(8) 0.8829(4) 0.9103(2) 0.0628(7) Uani 1 1 d . . . . .
H14 H 0.099217 0.897640 0.996707 0.075 Uiso 1 1 calc R U . . .
C15 C 0.2959(7) 0.7226(3) 0.8588(2) 0.0536(6) Uani 1 1 d . . . . .
H15 H 0.350082 0.629501 0.910272 0.064 Uiso 1 1 calc R U . . .

loop_
_atom_site_aniso_label
_atom_site_aniso_U_11
_atom_site_aniso_U_22
_atom_site_aniso_U_33
_atom_site_aniso_U_23
_atom_site_aniso_U_13
_atom_site_aniso_U_12
O1 0.1030(19) 0.0527(11) 0.1068(19) -0.0100(11) 0.0154(14) -0.0269(11)
O2 0.0706(12) 0.0446(9) 0.0619(10) 0.0108(7) 0.0152(8) -0.0037(8)
O3 0.0561(10) 0.0503(8) 0.0388(8) 0.0042(6) 0.0006(7) 0.0092(7)
O4 0.0875(14) 0.0564(9) 0.0467(8) 0.0147(7) 0.0003(8) 0.0136(9)
C1 0.0611(17) 0.0439(12) 0.0703(16) 0.0014(11) 0.0117(12) -0.0024(11)
C2 0.0487(13) 0.0397(11) 0.0527(12) -0.0021(8) 0.0052(10) 0.0039(9)
C3 0.0649(17) 0.0602(15) 0.0495(13) -0.0091(11) 0.0009(11) 0.0076(12)
C4 0.078(2) 0.0722(16) 0.0431(12) 0.0103(11) 0.0089(12) 0.0162(14)
C5 0.078(2) 0.0591(14) 0.0574(15) 0.0179(12) 0.0140(13) 0.0037(13)
C6 0.0639(16) 0.0458(12) 0.0519(13) 0.0065(9) 0.0024(11) -0.0049(11)
C7 0.0434(12) 0.0427(11) 0.0424(12) 0.0031(8) 0.0030(9) 0.0048(9)
C8 0.0495(13) 0.0421(10) 0.0468(11) 0.0073(8) 0.0041(9) 0.0036(9)
C9 0.0497(13) 0.0450(11) 0.0395(10) 0.0071(8) -0.0011(9) -0.0052(9)
C10 0.0490(13) 0.0435(10) 0.0382(10) 0.0061(8) -0.0015(9) -0.0076(9)
C11 0.0691(17) 0.0494(12) 0.0404(11) 0.0066(9) 0.0030(10) 0.0004(11)
C12 0.086(2) 0.0488(13) 0.0577(14) 0.0112(10) 0.0047(13) 0.0087(13)
C13 0.0758(19) 0.0509(13) 0.0642(15) -0.0027(11) 0.0139(13) 0.0028(13)
C14 0.079(2) 0.0639(14) 0.0456(12) 0.0021(11) 0.0160(13) -0.0022(14)
C15 0.0662(16) 0.0532(13) 0.0426(12) 0.0105(10) 0.0055(10) -0.0034(11)

loop_
_atom_type_symbol
_atom_type_description
_atom_type_scat_dispersion_real
_atom_type_scat_dispersion_imag
_atom_type_scat_source
C C 0.0181 0.0091 'International Tables Vol C Tables 4.2.6.8 and 6.1.1.4'
H H 0.0000 0.0000 'International Tables Vol C Tables 4.2.6.8 and 6.1.1.4'
O O 0.0492 0.0322 'International Tables Vol C Tables 4.2.6.8 and 6.1.1.4'

loop_
_geom_angle_atom_site_label_1
_geom_angle_atom_site_label_2
_geom_angle_atom_site_label_3
_geom_angle
_geom_angle_site_symmetry_1
_geom_angle_site_symmetry_3
_geom_angle_publ_flag
C1 O2 C8 110.11(18) . . ?
C9 O3 C8 117.23(17) . . ?
O1 C1 O2 121.0(3) . . ?
O1 C1 C2 131.1(3) . . ?
O2 C1 C2 107.9(2) . . ?
C3 C2 C1 130.3(2) . . ?
C7 C2 C1 108.0(2) . . ?
C7 C2 C3 121.6(2) . . ?
C2 C3 H3 121.3 . . ?
C4 C3 C2 117.4(2) . . ?
C4 C3 H3 121.3 . . ?
C3 C4 H4 119.6 . . ?
C3 C4 C5 120.9(2) . . ?
C5 C4 H4 119.6 . . ?
C4 C5 H5 119.3 . . ?
C6 C5 C4 121.5(2) . . ?
C6 C5 H5 119.3 . . ?
C5 C6 H6 121.2 . . ?
C7 C6 C5 117.5(2) . . ?
C7 C6 H6 121.2 . . ?
C2 C7 C6 121.2(2) . . ?
C2 C7 C8 108.75(19) . . ?
C6 C7 C8 130.1(2) . . ?
O2 C8 C7 105.14(18) . . ?
O2 C8 H8 110.8 . . ?
O3 C8 O2 109.76(19) . . ?
O3 C8 C7 109.44(17) . . ?
O3 C8 H8 110.8 . . ?
C7 C8 H8 110.8 . . ?
O3 C9 C10 110.87(17) . . ?
O4 C9 O3 122.8(2) . . ?
O4 C9 C10 126.3(2) . . ?
C11 C10 C9 121.73(19) . . ?
C15 C10 C9 118.87(19) . . ?
C15 C10 C11 119.4(2) . . ?
C10 C11 H11 120.1 . . ?
C12 C11 C10 119.8(2) . . ?
C12 C11 H11 120.1 . . ?
C11 C12 H12 119.8 . . ?
C11 C12 C13 120.4(2) . . ?
C13 C12 H12 119.8 . . ?
C12 C13 H13 119.9 . . ?
C14 C13 C12 120.1(2) . . ?
C14 C13 H13 119.9 . . ?
C13 C14 H14 119.8 . . ?
C13 C14 C15 120.3(2) . . ?
C15 C14 H14 119.8 . . ?
C10 C15 H15 120.0 . . ?
C14 C15 C10 119.9(2) . . ?
C14 C15 H15 120.0 . . ?

loop_
_geom_bond_atom_site_label_1
_geom_bond_atom_site_label_2
_geom_bond_distance
_geom_bond_site_symmetry_2
_geom_bond_publ_flag
O1 C1 1.194(3) . ?
O2 C1 1.383(4) . ?
O2 C8 1.433(3) . ?
O3 C8 1.414(3) . ?
O3 C9 1.368(3) . ?
O4 C9 1.197(3) . ?
C1 C2 1.471(4) . ?
C2 C3 1.389(3) . ?
C2 C7 1.374(3) . ?
C3 H3 0.9300 . ?
C3 C4 1.376(4) . ?
C4 H4 0.9300 . ?
C4 C5 1.389(4) . ?
C5 H5 0.9300 . ?
C5 C6 1.380(4) . ?
C6 H6 0.9300 . ?
C6 C7 1.379(3) . ?
C7 C8 1.489(3) . ?
C8 H8 0.9800 . ?
C9 C10 1.479(3) . ?
C10 C11 1.393(3) . ?
C10 C15 1.391(3) . ?
C11 H11 0.9300 . ?
C11 C12 1.376(4) . ?
C12 H12 0.9300 . ?
C12 C13 1.376(4) . ?
C13 H13 0.9300 . ?
C13 C14 1.372(4) . ?
C14 H14 0.9300 . ?
C14 C15 1.378(4) . ?
C15 H15 0.9300 . ?

loop_
_geom_torsion_atom_site_label_1
_geom_torsion_atom_site_label_2
_geom_torsion_atom_site_label_3
_geom_torsion_atom_site_label_4
_geom_torsion
_geom_torsion_site_symmetry_1
_geom_torsion_site_symmetry_2
_geom_torsion_site_symmetry_3
_geom_torsion_site_symmetry_4
_geom_torsion_publ_flag
O1 C1 C2 C3 2.0(5) . . . . ?
O1 C1 C2 C7 178.6(3) . . . . ?
O2 C1 C2 C3 -177.4(3) . . . . ?
O2 C1 C2 C7 -0.7(3) . . . . ?
O3 C9 C10 C11 -14.0(3) . . . . ?
O3 C9 C10 C15 167.7(2) . . . . ?
O4 C9 C10 C11 165.8(3) . . . . ?
O4 C9 C10 C15 -12.6(4) . . . . ?
C1 O2 C8 O3 120.2(2) . . . . ?
C1 O2 C8 C7 2.6(3) . . . . ?
C1 C2 C3 C4 176.3(3) . . . . ?
C1 C2 C7 C6 -176.8(2) . . . . ?
C1 C2 C7 C8 2.4(3) . . . . ?
C2 C3 C4 C5 -0.2(4) . . . . ?
C2 C7 C8 O2 -3.1(2) . . . . ?
C2 C7 C8 O3 -120.9(2) . . . . ?
C3 C2 C7 C6 0.1(4) . . . . ?
C3 C2 C7 C8 179.3(2) . . . . ?
C3 C4 C5 C6 0.1(5) . . . . ?
C4 C5 C6 C7 0.1(4) . . . . ?
C5 C6 C7 C2 -0.2(4) . . . . ?
C5 C6 C7 C8 -179.2(2) . . . . ?
C6 C7 C8 O2 176.0(2) . . . . ?
C6 C7 C8 O3 58.2(3) . . . . ?
C7 C2 C3 C4 0.1(4) . . . . ?
C8 O2 C1 O1 179.3(3) . . . . ?
C8 O2 C1 C2 -1.3(3) . . . . ?
C8 O3 C9 O4 -7.7(3) . . . . ?
C8 O3 C9 C10 172.06(18) . . . . ?
C9 O3 C8 O2 85.3(2) . . . . ?
C9 O3 C8 C7 -159.85(18) . . . . ?
C9 C10 C11 C12 -178.5(2) . . . . ?
C9 C10 C15 C14 178.7(2) . . . . ?
C10 C11 C12 C13 -0.3(5) . . . . ?
C11 C10 C15 C14 0.3(4) . . . . ?
C11 C12 C13 C14 0.6(5) . . . . ?
C12 C13 C14 C15 -0.5(5) . . . . ?
C13 C14 C15 C10 0.0(5) . . . . ?
C15 C10 C11 C12 -0.2(4) . . . . ?
